data_7220316
loop_
_publ_author_name
'Wang, Wen-Xiang'
'Huang, Yao'

_publ_section_title
;
 High temperature phase transitions in N,N-diisopropylpropan-1-ammonium
 perchlorate
;
_journal_issue 20
_journal_name_full CrystEngComm
_journal_page_first 3783
_journal_paper_doi 10.1039/C4CE02562H
_journal_volume 17
_journal_year 2015
_chemical_formula_moiety 'C9 H22 N Cl O4'
_chemical_formula_sum 'C9 H22 Cl N O4'
_chemical_formula_weight 243.73
_chemical_melting_point 460.2(3)
_chemical_name_systematic 'N, N-diisopropylpropan-1-ammonium perchlorate'
_space_group_IT_number 33
_symmetry_cell_setting orthorhombic
_symmetry_space_group_name_Hall 'P 2c -2n'
_symmetry_space_group_name_H-M 'P n a 21'
_atom_sites_solution_hydrogens geom
_atom_sites_solution_primary direct
_atom_sites_solution_secondary difmap
_audit_creation_method SHELXL-97
_audit_update_record
;
2015-03-25 deposited with the CCDC.
2015-04-14 downloaded from the CCDC.
;
_cell_angle_alpha 90.00
_cell_angle_beta 90.00
_cell_angle_gamma 90.00
_cell_formula_units_Z 4
_cell_length_a 16.126(3)
_cell_length_b 8.7468(17)
_cell_length_c 9.3691(19)
_cell_measurement_reflns_used 6488
_cell_measurement_temperature 293(2)
_cell_measurement_theta_max 27.48
_cell_measurement_theta_min 3.12
_cell_volume 1321.5(4)
_computing_cell_refinement CrystalClear
_computing_data_collection CrystalClear
_computing_data_reduction CrystalClear
_computing_molecular_graphics 'Bruker SHELXTL'
_computing_publication_material 'CrystalStructure 3.8'
_computing_structure_refinement 'SHELXL-2014 (Sheldrick, 1997)'
_computing_structure_solution 'SHELXS-2014 (Sheldrick, 1990)'
_diffrn_ambient_temperature 293(2)
_diffrn_measured_fraction_theta_full 0.999
_diffrn_measured_fraction_theta_max 0.999
_diffrn_measurement_device_type 'Rigaku Saturn CCD area detector'
_diffrn_measurement_method '\w and \f scans'
_diffrn_radiation_monochromator graphite
_diffrn_radiation_source 'fine-focus sealed tube'
_diffrn_radiation_type MoK\a
_diffrn_radiation_wavelength 0.71073
_diffrn_reflns_av_R_equivalents 0.0575
_diffrn_reflns_av_sigmaI/netI 0.0452
_diffrn_reflns_limit_h_max 20
_diffrn_reflns_limit_h_min -20
_diffrn_reflns_limit_k_max 11
_diffrn_reflns_limit_k_min -11
_diffrn_reflns_limit_l_max 12
_diffrn_reflns_limit_l_min -12
_diffrn_reflns_number 13071
_diffrn_reflns_theta_full 27.48
_diffrn_reflns_theta_max 27.48
_diffrn_reflns_theta_min 3.19
_exptl_absorpt_coefficient_mu 0.286
_exptl_absorpt_correction_T_max 0.964
_exptl_absorpt_correction_T_min 0.923
_exptl_absorpt_correction_type multi-scan
_exptl_absorpt_process_details CrystalClear
_exptl_crystal_colour colourless
_exptl_crystal_density_diffrn 1.225
_exptl_crystal_density_method 'not measured'
_exptl_crystal_description needle
_exptl_crystal_F_000 528
_exptl_crystal_preparation 'ferroelectric phase transition'
_exptl_crystal_recrystallization_method 'Re-crystallisation from solvent: methanol'
_exptl_crystal_size_max 0.28
_exptl_crystal_size_mid 0.18
_exptl_crystal_size_min 0.16
_refine_diff_density_max 0.151
_refine_diff_density_min -0.221
_refine_diff_density_rms 0.045
_refine_ls_abs_structure_details 'Flack H D (1983), Acta Cryst. A39, 876-881'
_refine_ls_abs_structure_Flack 0.13(8)
_refine_ls_extinction_method none
_refine_ls_goodness_of_fit_ref 1.046
_refine_ls_hydrogen_treatment constr
_refine_ls_matrix_type full
_refine_ls_number_parameters 141
_refine_ls_number_reflns 3018
_refine_ls_number_restraints 1
_refine_ls_restrained_S_all 1.045
_refine_ls_R_factor_all 0.0805
_refine_ls_R_factor_gt 0.0491
_refine_ls_shift/su_max 0.001
_refine_ls_shift/su_mean 0.000
_refine_ls_structure_factor_coef Fsqd
_refine_ls_weighting_details 'calc w=1/[\s^2^(Fo^2^)+(0.0526P)^2^+0.0733P] where P=(Fo^2^+2Fc^2^)/3'
_refine_ls_weighting_scheme calc
_refine_ls_wR_factor_gt 0.1052
_refine_ls_wR_factor_ref 0.1173
_reflns_number_gt 2045
_reflns_number_total 3018
_reflns_threshold_expression >2sigma(I)
_cod_data_source_file c4ce02562h2.cif
_cod_data_source_block 1
_cod_depositor_comments
;
The following automatic conversions were performed:

'_chemical_melting_point' value '460-460.5' was changed to '460.2(3)'
- the average value was taken and precision was estimated.

'_exptl_absorpt_correction_type' value 'MULTI-SCAN' changed to
'multi-scan' according to
/usr/data/users/saulius/crontab/automatic-downloads/rss-feeds/RSC/lib/dictionaries/cif_core.dic
dictionary named 'cif_core.dic' version 2.4.2 from 2011-04-26.

Automatic conversion script
Id: cif_fix_values 3271 2015-04-21 07:52:19Z andrius 

 Adding full bibliography for 7220316.cif.
;
_cod_original_cell_volume 1321.5(5)
_cod_database_code 7220316

loop_
_symmetry_equiv_pos_as_xyz
'x, y, z'
'-x, -y, z+1/2'
'x+1/2, -y+1/2, z'
'-x+1/2, y+1/2, z+1/2'

loop_
_atom_site_label
_atom_site_type_symbol
_atom_site_fract_x
_atom_site_fract_y
_atom_site_fract_z
_atom_site_U_iso_or_equiv
_atom_site_adp_type
_atom_site_occupancy
_atom_site_symmetry_multiplicity
_atom_site_calc_flag
_atom_site_refinement_flags
N1 N 0.84565(13) 0.5994(2) 0.2728(2) 0.0468(6) Uani 1 1 d .
H1D H 0.8474 0.6226 0.1782 0.056 Uiso 1 1 calc R
C7 C 0.86728(19) 0.7447(3) 0.3467(5) 0.0647(7) Uani 1 1 d .
H7A H 0.8202 0.8133 0.3398 0.078 Uiso 1 1 calc R
H7B H 0.8758 0.7225 0.4471 0.078 Uiso 1 1 calc R
C5 C 0.7253(2) 0.5710(5) 0.4498(4) 0.0817(11) Uani 1 1 d .
H5A H 0.7151 0.6780 0.4641 0.123 Uiso 1 1 calc R
H5B H 0.7664 0.5365 0.5167 0.123 Uiso 1 1 calc R
H5C H 0.6748 0.5149 0.4641 0.123 Uiso 1 1 calc R
C9 C 0.9603(2) 0.9684(4) 0.3741(5) 0.0953(13) Uani 1 1 d .
H9A H 0.9755 0.9424 0.4702 0.143 Uiso 1 1 calc R
H9B H 0.9122 1.0330 0.3753 0.143 Uiso 1 1 calc R
H9C H 1.0055 1.0213 0.3291 0.143 Uiso 1 1 calc R
C2 C 0.91219(18) 0.4756(3) 0.2929(3) 0.0564(7) Uani 1 1 d .
H2 H 0.9661 0.5254 0.2799 0.068 Uiso 1 1 calc R
C3 C 0.9122(3) 0.4076(4) 0.4391(3) 0.0717(10) Uani 1 1 d .
H3A H 0.9588 0.3401 0.4490 0.108 Uiso 1 1 calc R
H3B H 0.8618 0.3513 0.4535 0.108 Uiso 1 1 calc R
H3C H 0.9160 0.4878 0.5088 0.108 Uiso 1 1 calc R
C6 C 0.75629(16) 0.5450(4) 0.2993(3) 0.0593(8) Uani 1 1 d .
H6 H 0.7547 0.4347 0.2812 0.071 Uiso 1 1 calc R
C1 C 0.9047(2) 0.3570(4) 0.1786(3) 0.0698(9) Uani 1 1 d .
H1A H 0.8559 0.2967 0.1948 0.105 Uiso 1 1 calc R
H1B H 0.9527 0.2920 0.1804 0.105 Uiso 1 1 calc R
H1C H 0.9008 0.4061 0.0872 0.105 Uiso 1 1 calc R
C8 C 0.9414(2) 0.8255(4) 0.2925(4) 0.0809(11) Uani 1 1 d .
H8A H 0.9328 0.8514 0.1930 0.097 Uiso 1 1 calc R
H8B H 0.9888 0.7574 0.2979 0.097 Uiso 1 1 calc R
C4 C 0.6992(2) 0.6206(5) 0.1926(4) 0.0849(12) Uani 1 1 d .
H4A H 0.7022 0.7296 0.2035 0.127 Uiso 1 1 calc R
H4B H 0.6433 0.5872 0.2089 0.127 Uiso 1 1 calc R
H4C H 0.7158 0.5931 0.0976 0.127 Uiso 1 1 calc R
Cl1 Cl 0.84413(4) 0.62881(8) -0.16659(9) 0.0553(2) Uani 1 1 d .
O2 O 0.8728(2) 0.7279(3) -0.2756(3) 0.0974(9) Uani 1 1 d .
O4 O 0.75746(13) 0.6179(3) -0.1733(4) 0.1039(8) Uani 1 1 d .
O3 O 0.86823(15) 0.6898(3) -0.0309(2) 0.0760(7) Uani 1 1 d .
O1 O 0.88031(16) 0.4838(3) -0.1855(3) 0.0982(8) Uani 1 1 d .

loop_
_atom_site_aniso_label
_atom_site_aniso_U_11
_atom_site_aniso_U_22
_atom_site_aniso_U_33
_atom_site_aniso_U_23
_atom_site_aniso_U_13
_atom_site_aniso_U_12
N1 0.0502(13) 0.0494(13) 0.0409(12) 0.0014(10) 0.0001(10) 0.0017(10)
C7 0.0769(18) 0.0578(16) 0.0592(18) -0.0090(17) -0.0002(19) -0.0063(14)
C5 0.064(2) 0.115(3) 0.065(2) -0.001(2) 0.0182(16) -0.013(2)
C9 0.087(2) 0.068(2) 0.131(4) -0.017(2) 0.004(2) -0.017(2)
C2 0.0530(15) 0.0572(16) 0.0589(19) 0.0014(14) -0.0019(13) 0.0068(13)
C3 0.089(2) 0.072(2) 0.054(2) 0.0087(16) -0.0090(17) 0.0153(19)
C6 0.0495(15) 0.0732(19) 0.055(2) -0.0035(14) 0.0042(13) -0.0041(13)
C1 0.083(2) 0.066(2) 0.060(2) -0.0024(17) 0.0032(18) 0.0126(18)
C8 0.080(2) 0.073(2) 0.090(3) -0.0063(18) 0.0150(18) -0.0202(18)
C4 0.057(2) 0.129(4) 0.069(2) 0.015(2) -0.0026(18) 0.012(2)
Cl1 0.0564(3) 0.0680(4) 0.0415(3) 0.0004(4) 0.0003(4) 0.0067(3)
O2 0.133(2) 0.110(2) 0.0491(15) 0.0147(14) 0.0072(15) -0.0151(18)
O4 0.0587(12) 0.165(2) 0.0883(16) -0.0085(19) -0.0029(18) 0.0023(13)
O3 0.0963(18) 0.0874(17) 0.0442(13) -0.0028(12) -0.0068(11) -0.0105(14)
O1 0.1142(17) 0.0837(15) 0.097(2) -0.0213(16) -0.0036(18) 0.0282(14)

loop_
_atom_type_symbol
_atom_type_description
_atom_type_scat_dispersion_real
_atom_type_scat_dispersion_imag
_atom_type_scat_source
C C 0.0033 0.0016 'International Tables Vol C Tables 4.2.6.8 and 6.1.1.4'
H H 0.0000 0.0000 'International Tables Vol C Tables 4.2.6.8 and 6.1.1.4'
N N 0.0061 0.0033 'International Tables Vol C Tables 4.2.6.8 and 6.1.1.4'
O O 0.0106 0.0060 'International Tables Vol C Tables 4.2.6.8 and 6.1.1.4'
Cl Cl 0.1484 0.1585 'International Tables Vol C Tables 4.2.6.8 and 6.1.1.4'

loop_
_geom_angle_atom_site_label_1
_geom_angle_atom_site_label_2
_geom_angle_atom_site_label_3
_geom_angle
C7 N1 C6 114.1(2)
C7 N1 C2 112.4(2)
C6 N1 C2 114.6(2)
C7 N1 H1D 104.8
C6 N1 H1D 104.8
C2 N1 H1D 104.8
C8 C7 N1 116.0(3)
C8 C7 H7A 108.3
N1 C7 H7A 108.3
C8 C7 H7B 108.3
N1 C7 H7B 108.3
H7A C7 H7B 107.4
C6 C5 H5A 109.5
C6 C5 H5B 109.5
H5A C5 H5B 109.5
C6 C5 H5C 109.5
H5A C5 H5C 109.5
H5B C5 H5C 109.5
C8 C9 H9A 109.5
C8 C9 H9B 109.5
H9A C9 H9B 109.5
C8 C9 H9C 109.5
H9A C9 H9C 109.5
H9B C9 H9C 109.5
C1 C2 C3 112.4(3)
C1 C2 N1 110.2(2)
C3 C2 N1 113.1(3)
C1 C2 H2 106.9
C3 C2 H2 106.9
N1 C2 H2 106.9
C2 C3 H3A 109.5
C2 C3 H3B 109.5
H3A C3 H3B 109.5
C2 C3 H3C 109.5
H3A C3 H3C 109.5
H3B C3 H3C 109.5
C5 C6 C4 110.5(3)
C5 C6 N1 114.4(2)
C4 C6 N1 109.2(3)
C5 C6 H6 107.5
C4 C6 H6 107.5
N1 C6 H6 107.5
C2 C1 H1A 109.5
C2 C1 H1B 109.5
H1A C1 H1B 109.5
C2 C1 H1C 109.5
H1A C1 H1C 109.5
H1B C1 H1C 109.5
C7 C8 C9 112.9(3)
C7 C8 H8A 109.0
C9 C8 H8A 109.0
C7 C8 H8B 109.0
C9 C8 H8B 109.0
H8A C8 H8B 107.8
C6 C4 H4A 109.5
C6 C4 H4B 109.5
H4A C4 H4B 109.5
C6 C4 H4C 109.5
H4A C4 H4C 109.5
H4B C4 H4C 109.5
O4 Cl1 O1 110.26(17)
O4 Cl1 O2 109.57(19)
O1 Cl1 O2 109.0(2)
O4 Cl1 O3 109.59(18)
O1 Cl1 O3 109.55(17)
O2 Cl1 O3 108.87(14)

loop_
_geom_bond_atom_site_label_1
_geom_bond_atom_site_label_2
_geom_bond_distance
N1 C7 1.489(4)
N1 C6 1.538(3)
N1 C2 1.536(4)
N1 H1D 0.9100
C7 C8 1.479(4)
C7 H7A 0.9700
C7 H7B 0.9700
C5 C6 1.513(4)
C5 H5A 0.9600
C5 H5B 0.9600
C5 H5C 0.9600
C9 C8 1.496(5)
C9 H9A 0.9600
C9 H9B 0.9600
C9 H9C 0.9600
C2 C1 1.495(4)
C2 C3 1.494(4)
C2 H2 0.9800
C3 H3A 0.9600
C3 H3B 0.9600
C3 H3C 0.9600
C6 C4 1.512(4)
C6 H6 0.9800
C1 H1A 0.9600
C1 H1B 0.9600
C1 H1C 0.9600
C8 H8A 0.9700
C8 H8B 0.9700
C4 H4A 0.9600
C4 H4B 0.9600
C4 H4C 0.9600
Cl1 O4 1.402(2)
Cl1 O1 1.407(2)
Cl1 O2 1.417(3)
Cl1 O3 1.432(2)

loop_
_geom_hbond_atom_site_label_D
_geom_hbond_atom_site_label_H
_geom_hbond_atom_site_label_A
_geom_hbond_distance_DH
_geom_hbond_distance_HA
_geom_hbond_distance_DA
_geom_hbond_angle_DHA
N1 H1D O3 0.91 2.07 2.975(3) 171.5

loop_
_geom_torsion_atom_site_label_1
_geom_torsion_atom_site_label_2
_geom_torsion_atom_site_label_3
_geom_torsion_atom_site_label_4
_geom_torsion
C6 N1 C7 C8 -162.4(3)
C2 N1 C7 C8 64.9(4)
C7 N1 C2 C1 -159.4(3)
C6 N1 C2 C1 68.1(3)
C7 N1 C2 C3 73.8(3)
C6 N1 C2 C3 -58.6(3)
C7 N1 C6 C5 -38.2(4)
C2 N1 C6 C5 93.5(3)
C7 N1 C6 C4 86.2(3)
C2 N1 C6 C4 -142.2(3)
N1 C7 C8 C9 -178.7(3)
